data_4519457
loop_
_publ_author_name
'Abdel Rahman Al Ahmad'
'Thierry Maris'
'Christian Pellerin'
'James D. Wuest'

_publ_section_title
;
 Adding a Pinch of Salt: Using Ionic Mixed-Crystal Seeds to Search for New
 Solid Forms
;
_journal_name_full 'Crystal Growth & Design'
_journal_page_first 7472
_journal_page_last 7481
_journal_paper_doi 10.1021/acs.cgd.3c00884
_journal_volume 23
_journal_year 2023
_chemical_formula_moiety 'C12 H14 N2, 1.87(I), 0.13(Br)'
_chemical_formula_sum 'C12 H14 Br0.13 I1.87 N2'
_chemical_formula_weight 433.94
_chemical_name_common 'Paraquat Iodide Bromide 1.87:0.13'
_chemical_name_systematic
;
1,1'-dimethyl-4,4'-bipyridin-1-ium iodide bromide
;
_space_group_crystal_system monoclinic
_space_group_IT_number 14
_space_group_name_Hall '-P 2ybc'
_space_group_name_H-M_alt 'P 1 21/c 1'
_atom_sites_solution_hydrogens geom
_atom_sites_solution_primary dual
_cell_angle_alpha 90
_cell_angle_beta 95.985(3)
_cell_angle_gamma 90
_cell_formula_units_Z 2
_cell_length_a 6.1017(3)
_cell_length_b 8.1493(4)
_cell_length_c 14.2107(7)
_cell_measurement_reflns_used 5169
_cell_measurement_temperature 150
_cell_measurement_theta_max 54.895
_cell_measurement_theta_min 2.721
_cell_volume 702.77(6)
_computing_cell_refinement
;
SAINT (2020) V8.40B; Integration Software for Single Crystal Data.
Bruker AXS Inc., Madison, WI 53719-1173.
;
_computing_data_collection
;
APEX 3 (2019) Bruker AXS Inc., Madison, WI 53719-1173.
;
_computing_data_reduction
;
SAINT (2020) V8.40B; Integration Software for Single Crystal Data.
Bruker AXS Inc., Madison, WI 53719-1173.
;
_computing_molecular_graphics 'Olex2 1.5 (Dolomanov et al., 2009)'
_computing_publication_material 'Olex2 1.5 (Dolomanov et al., 2009)'
_computing_structure_refinement 'XL  (Sheldrick, 2008)'
_computing_structure_solution 'SHELXT 2018/2 (Sheldrick, 2018)'
_diffrn_ambient_temperature 150
_diffrn_detector 'CMOS Area detector'
_diffrn_detector_area_resol_mean 10.42
_diffrn_detector_type 'Bruker CMOS Photon III '
_diffrn_measured_fraction_theta_full 0.997
_diffrn_measured_fraction_theta_max 0.994
_diffrn_measurement_device 'k-geometry diffractometer'
_diffrn_measurement_device_type 'Bruker Venture Metaljet'
_diffrn_measurement_method '\w and \f scans'
_diffrn_radiation_collimation 'Focusing mirrors'
_diffrn_radiation_monochromator 'Helios MX Mirror Optics'
_diffrn_radiation_probe x-ray
_diffrn_radiation_type 'Ga K\a'
_diffrn_radiation_wavelength 1.34139
_diffrn_reflns_av_R_equivalents 0.0379
_diffrn_reflns_av_unetI/netI 0.0276
_diffrn_reflns_Laue_measured_fraction_full 0.997
_diffrn_reflns_Laue_measured_fraction_max 0.994
_diffrn_reflns_limit_h_max 7
_diffrn_reflns_limit_h_min -7
_diffrn_reflns_limit_k_max 9
_diffrn_reflns_limit_k_min -9
_diffrn_reflns_limit_l_max 17
_diffrn_reflns_limit_l_min -17
_diffrn_reflns_number 6444
_diffrn_reflns_point_group_measured_fraction_full 0.997
_diffrn_reflns_point_group_measured_fraction_max 0.994
_diffrn_reflns_theta_full 53.594
_diffrn_reflns_theta_max 54.902
_diffrn_reflns_theta_min 5.446
_diffrn_source 'Metal Jet'
_diffrn_source_current 2.86
_diffrn_source_power 0.19937059999999998
_diffrn_source_target Ga
_diffrn_source_type 'Gallium Liquid Metal Jet Source'
_diffrn_source_voltage 69.71
_exptl_absorpt_coefficient_mu 22.772
_exptl_absorpt_correction_T_max 0.1122
_exptl_absorpt_correction_T_min 0.0235
_exptl_absorpt_correction_type multi-scan
_exptl_absorpt_process_details
;
SADABS-2016/2 (Bruker,2016/2) was used for absorption correction.
wR2(int) was 0.1499 before and 0.0703 after correction.
The Ratio of minimum to maximum transmission is 0.2094.
The \l/2 correction factor is Not present.
;
_exptl_crystal_colour 'clear light orange'
_exptl_crystal_colour_lustre clear
_exptl_crystal_colour_modifier light
_exptl_crystal_colour_primary orange
_exptl_crystal_density_diffrn 2.051
_exptl_crystal_description Plate
_exptl_crystal_F_000 407
_exptl_crystal_size_max 0.12
_exptl_crystal_size_mid 0.11
_exptl_crystal_size_min 0.05
_refine_diff_density_max 0.738
_refine_diff_density_min -0.334
_refine_diff_density_rms 0.114
_refine_ls_extinction_coef .
_refine_ls_extinction_method none
_refine_ls_goodness_of_fit_ref 1.075
_refine_ls_hydrogen_treatment constr
_refine_ls_matrix_type full
_refine_ls_number_parameters 78
_refine_ls_number_reflns 1330
_refine_ls_number_restraints 0
_refine_ls_restrained_S_all 1.075
_refine_ls_R_factor_all 0.0273
_refine_ls_R_factor_gt 0.0246
_refine_ls_shift/su_max 0.000
_refine_ls_shift/su_mean 0.000
_refine_ls_structure_factor_coef Fsqd
_refine_ls_weighting_details 'w=1/[\s^2^(Fo^2^)+(0.0400P)^2^+0.2669P] where P=(Fo^2^+2Fc^2^)/3'
_refine_ls_weighting_scheme calc
_refine_ls_wR_factor_gt 0.0646
_refine_ls_wR_factor_ref 0.0670
_reflns_Friedel_coverage 0.000
_reflns_Friedel_fraction_full .
_reflns_Friedel_fraction_max .
_reflns_number_gt 1224
_reflns_number_total 1330
_reflns_threshold_expression 'I > 2\s(I)'
_cod_data_source_file S11_Pq-Br_0_13_I_1_87_P21_c.cif
_cod_data_source_block jw25372
_cod_database_code 4519457

loop_
_space_group_symop_id
_space_group_symop_operation_xyz
1 'x, y, z'
2 '-x, y+1/2, -z+1/2'
3 '-x, -y, -z'
4 'x, -y-1/2, z-1/2'

loop_
_atom_site_label
_atom_site_type_symbol
_atom_site_fract_x
_atom_site_fract_y
_atom_site_fract_z
_atom_site_U_iso_or_equiv
_atom_site_adp_type
_atom_site_occupancy
_atom_site_site_symmetry_order
_atom_site_calc_flag
_atom_site_refinement_flags_posn
_atom_site_refinement_flags_adp
_atom_site_refinement_flags_occupancy
_atom_site_disorder_assembly
_atom_site_disorder_group
I1 I 0.8314(2) 0.57686(11) 0.32429(7) 0.04097(17) Uani 0.935(12) 1 d . . P A 1
Br1 Br 0.797(4) 0.592(3) 0.3136(15) 0.04097(17) Uani 0.065(12) 1 d . . P A 2
C1 C 0.6380(6) 0.1688(4) 0.3690(2) 0.0435(8) Uani 1 1 d . . . . .
H1 H 0.589312 0.188705 0.304315 0.052 Uiso 1 1 calc R U . . .
N1 N 0.5258(5) 0.2329(3) 0.4362(2) 0.0394(7) Uani 1 1 d . . . . .
C2 C 0.8211(7) 0.0755(4) 0.3918(3) 0.0409(9) Uani 1 1 d . . . . .
H2 H 0.896510 0.028598 0.343169 0.049 Uiso 1 1 calc R U . . .
C3 C 0.8985(6) 0.0484(4) 0.4868(2) 0.0372(8) Uani 1 1 d . . . . .
C4 C 0.7780(6) 0.1176(4) 0.5551(2) 0.0405(8) Uani 1 1 d . . . . .
H4 H 0.824950 0.102326 0.620354 0.049 Uiso 1 1 calc R U . . .
C5 C 0.5925(6) 0.2074(4) 0.5282(2) 0.0406(8) Uani 1 1 d . . . . .
H5 H 0.509791 0.252231 0.575142 0.049 Uiso 1 1 calc R U . . .
C6 C 0.3293(6) 0.3360(5) 0.4085(3) 0.0451(9) Uani 1 1 d . . . . .
H6A H 0.376008 0.440867 0.383273 0.068 Uiso 1 1 calc R U . . .
H6B H 0.250336 0.356228 0.463938 0.068 Uiso 1 1 calc R U . . .
H6C H 0.231886 0.279096 0.359848 0.068 Uiso 1 1 calc R U . . .

loop_
_atom_site_aniso_label
_atom_site_aniso_U_11
_atom_site_aniso_U_22
_atom_site_aniso_U_33
_atom_site_aniso_U_23
_atom_site_aniso_U_13
_atom_site_aniso_U_12
I1 0.0398(3) 0.0442(2) 0.0393(3) 0.00016(14) 0.00585(19) 0.00217(17)
Br1 0.0398(3) 0.0442(2) 0.0393(3) 0.00016(14) 0.00585(19) 0.00217(17)
C1 0.044(2) 0.047(2) 0.0392(18) -0.0004(15) 0.0028(14) -0.0011(16)
N1 0.0374(15) 0.0372(15) 0.0431(15) -0.0001(11) 0.0021(12) -0.0041(12)
C2 0.041(2) 0.044(2) 0.0382(18) -0.0002(13) 0.0056(15) 0.0007(14)
C3 0.0374(19) 0.0341(16) 0.0404(17) 0.0014(13) 0.0063(14) -0.0079(14)
C4 0.044(2) 0.0416(17) 0.0360(17) -0.0009(14) 0.0051(14) -0.0020(16)
C5 0.0409(19) 0.0391(17) 0.0422(18) -0.0025(13) 0.0063(14) -0.0005(15)
C6 0.042(2) 0.0436(19) 0.0489(19) 0.0006(15) 0.0015(15) 0.0049(16)

loop_
_atom_type_symbol
_atom_type_description
_atom_type_scat_dispersion_real
_atom_type_scat_dispersion_imag
_atom_type_scat_source
C C 0.0137 0.0067 'International Tables Vol C Tables 4.2.6.8 and 6.1.1.4'
H H 0.0000 0.0000 'International Tables Vol C Tables 4.2.6.8 and 6.1.1.4'
Br Br -0.9338 1.0006 'International Tables Vol C Tables 4.2.6.8 and 6.1.1.4'
I I 0.0030 5.4350 'International Tables Vol C Tables 4.2.6.8 and 6.1.1.4'
N N 0.0241 0.0134 'International Tables Vol C Tables 4.2.6.8 and 6.1.1.4'

loop_
_geom_angle_atom_site_label_1
_geom_angle_atom_site_label_2
_geom_angle_atom_site_label_3
_geom_angle
_geom_angle_site_symmetry_1
_geom_angle_site_symmetry_3
N1 C1 H1 119.5 . .
N1 C1 C2 121.1(3) . .
C2 C1 H1 119.5 . .
C1 N1 C5 120.5(3) . .
C1 N1 C6 119.4(3) . .
C5 N1 C6 120.0(3) . .
C1 C2 H2 119.9 . .
C1 C2 C3 120.2(3) . .
C3 C2 H2 119.9 . .
C2 C3 C3 121.1(4) . 3_756
C4 C3 C2 117.2(3) . .
C4 C3 C3 121.7(4) . 3_756
C3 C4 H4 119.9 . .
C5 C4 C3 120.2(3) . .
C5 C4 H4 119.9 . .
N1 C5 C4 120.8(3) . .
N1 C5 H5 119.6 . .
C4 C5 H5 119.6 . .
N1 C6 H6A 109.5 . .
N1 C6 H6B 109.5 . .
N1 C6 H6C 109.5 . .
H6A C6 H6B 109.5 . .
H6A C6 H6C 109.5 . .
H6B C6 H6C 109.5 . .

loop_
_geom_bond_atom_site_label_1
_geom_bond_atom_site_label_2
_geom_bond_distance
_geom_bond_site_symmetry_2
C1 H1 0.9500 .
C1 N1 1.338(5) .
C1 C2 1.362(5) .
N1 C5 1.345(4) .
N1 C6 1.483(4) .
C2 H2 0.9500 .
C2 C3 1.400(5) .
C3 C3 1.483(7) 3_756
C3 C4 1.396(5) .
C4 H4 0.9500 .
C4 C5 1.369(5) .
C5 H5 0.9500 .
C6 H6A 0.9800 .
C6 H6B 0.9800 .
C6 H6C 0.9800 .

loop_
_geom_torsion_atom_site_label_1
_geom_torsion_atom_site_label_2
_geom_torsion_atom_site_label_3
_geom_torsion_atom_site_label_4
_geom_torsion
_geom_torsion_site_symmetry_1
_geom_torsion_site_symmetry_2
_geom_torsion_site_symmetry_3
_geom_torsion_site_symmetry_4
C1 N1 C5 C4 1.0(5) . . . .
C1 C2 C3 C3 -178.0(4) . . . 3_756
C1 C2 C3 C4 1.3(5) . . . .
N1 C1 C2 C3 -1.6(5) . . . .
C2 C1 N1 C5 0.5(5) . . . .
C2 C1 N1 C6 179.1(3) . . . .
C2 C3 C4 C5 0.1(5) . . . .
C3 C3 C4 C5 179.4(4) 3_756 . . .
C3 C4 C5 N1 -1.3(5) . . . .
C6 N1 C5 C4 -177.6(3) . . . .

_cod_database_fobs_code 4519457
